data_7200695
loop_
_publ_author_name
'Wang, Ruiyao'
'Pellerin, Christian'
'Lebel, Olivier'

_publ_section_title
;
 Role of hydrogen bonding in the formation of glasses by small
 molecules: a triazine case study
;
_journal_issue 18
_journal_name_full 'Journal of Materials Chemistry'
_journal_page_first 2747
_journal_paper_doi 10.1039/b820294j
_journal_volume 19
_journal_year 2009
_chemical_formula_sum 'C20 H23 N5 O'
_chemical_formula_weight 349.43
_chemical_name_systematic
;
?
;
_space_group_IT_number 15
_symmetry_cell_setting monoclinic
_symmetry_space_group_name_Hall '-C 2yc'
_symmetry_space_group_name_H-M 'C 1 2/c 1'
_atom_sites_solution_hydrogens geom
_atom_sites_solution_primary direct
_atom_sites_solution_secondary difmap
_audit_creation_method SHELXL-97
_cell_angle_alpha 90.00
_cell_angle_beta 94.301(5)
_cell_angle_gamma 90.00
_cell_formula_units_Z 8
_cell_length_a 14.389(6)
_cell_length_b 18.111(8)
_cell_length_c 15.870(7)
_cell_measurement_reflns_used 2258
_cell_measurement_temperature 180(2)
_cell_measurement_theta_max 21.02
_cell_measurement_theta_min 2.25
_cell_volume 4124(3)
_computing_cell_refinement 'Bruker SMART'
_computing_data_collection 'Bruker SMART'
_computing_data_reduction 'Bruker SAINT'
_computing_molecular_graphics 'Bruker SHELXTL'
_computing_publication_material 'Bruker SHELXTL'
_computing_structure_refinement 'SHELXL-97 (Sheldrick, 1997)'
_computing_structure_solution 'SHELXS-97 (Sheldrick, 1990)'
_diffrn_ambient_temperature 180(2)
_diffrn_measured_fraction_theta_full 1.000
_diffrn_measured_fraction_theta_max 1.000
_diffrn_measurement_device_type 'CCD area detector'
_diffrn_measurement_method 'phi and omega scans'
_diffrn_radiation_monochromator graphite
_diffrn_radiation_source 'fine-focus sealed tube'
_diffrn_radiation_type MoK\a
_diffrn_radiation_wavelength 0.71073
_diffrn_reflns_av_R_equivalents 0.0955
_diffrn_reflns_av_sigmaI/netI 0.0742
_diffrn_reflns_limit_h_max 17
_diffrn_reflns_limit_h_min -17
_diffrn_reflns_limit_k_max 21
_diffrn_reflns_limit_k_min -21
_diffrn_reflns_limit_l_max 18
_diffrn_reflns_limit_l_min -18
_diffrn_reflns_number 19043
_diffrn_reflns_theta_full 25.00
_diffrn_reflns_theta_max 25.00
_diffrn_reflns_theta_min 1.81
_exptl_absorpt_coefficient_mu 0.073
_exptl_absorpt_correction_T_max 0.9928
_exptl_absorpt_correction_T_min 0.9785
_exptl_absorpt_correction_type multi-scan
_exptl_crystal_colour colourless
_exptl_crystal_density_diffrn 1.126
_exptl_crystal_density_method 'not measured'
_exptl_crystal_description block
_exptl_crystal_F_000 1488
_exptl_crystal_size_max 0.30
_exptl_crystal_size_mid 0.20
_exptl_crystal_size_min 0.10
_refine_diff_density_max 0.454
_refine_diff_density_min -0.436
_refine_diff_density_rms 0.068
_refine_ls_extinction_coef 0.0042(8)
_refine_ls_extinction_expression Fc^*^=kFc[1+0.001xFc^2^\l^3^/sin(2\q)]^-1/4^
_refine_ls_extinction_method SHELXL
_refine_ls_goodness_of_fit_ref 1.028
_refine_ls_hydrogen_treatment constr
_refine_ls_matrix_type full
_refine_ls_number_parameters 234
_refine_ls_number_reflns 3636
_refine_ls_number_restraints 0
_refine_ls_restrained_S_all 1.028
_refine_ls_R_factor_all 0.1528
_refine_ls_R_factor_gt 0.0792
_refine_ls_shift/su_max 0.000
_refine_ls_shift/su_mean 0.000
_refine_ls_structure_factor_coef Fsqd
_refine_ls_weighting_details 'calc w=1/[\s^2^(Fo^2^)+(0.1054P)^2^+11.1566P] where P=(Fo^2^+2Fc^2^)/3'
_refine_ls_weighting_scheme calc
_refine_ls_wR_factor_gt 0.2006
_refine_ls_wR_factor_ref 0.2581
_reflns_number_gt 1906
_reflns_number_total 3636
_reflns_threshold_expression >2sigma(I)
_cod_data_source_file b820294j.txt
_cod_data_source_block ol03a
_cod_depositor_comments
;
The following automatic conversions were performed:
'_symmetry_cell_setting' value 'Monoclinic' changed to 'monoclinic'
according to '/home/saulius/struct/CIF-dictionaries/cif_core.dic'
dictionary named 'cif_core.dic' version 2.4.1 from 2010-06-29.

Automatic conversion script
Id: cif_fix_enum 1527 2010-12-29 10:47:43Z saulius 
;
_cod_original_sg_symbol_H-M C2/c
_cod_database_code 7200695

loop_
_symmetry_equiv_pos_as_xyz
'x, y, z'
'-x, y, -z+1/2'
'x+1/2, y+1/2, z'
'-x+1/2, y+1/2, -z+1/2'
'-x, -y, -z'
'x, -y, z-1/2'
'-x+1/2, -y+1/2, -z'
'x+1/2, -y+1/2, z-1/2'

loop_
_atom_site_label
_atom_site_type_symbol
_atom_site_fract_x
_atom_site_fract_y
_atom_site_fract_z
_atom_site_U_iso_or_equiv
_atom_site_adp_type
_atom_site_occupancy
_atom_site_symmetry_multiplicity
_atom_site_calc_flag
_atom_site_refinement_flags
_atom_site_disorder_assembly
_atom_site_disorder_group
O1 O 0.1295(2) 0.37459(18) 0.12516(19) 0.0581(9) Uani 1 1 d . . .
N1 N 0.2542(2) 0.30479(19) 0.0929(2) 0.0417(9) Uani 1 1 d . . .
N2 N 0.3988(2) 0.31464(19) 0.1780(2) 0.0419(9) Uani 1 1 d . . .
N3 N 0.2642(2) 0.38194(19) 0.2156(2) 0.0413(9) Uani 1 1 d . . .
N4 N 0.3846(2) 0.2474(2) 0.0517(2) 0.0470(10) Uani 1 1 d . . .
H4A H 0.3466 0.2331 0.0088 0.056 Uiso 1 1 calc R . .
N5 N 0.4018(2) 0.3772(2) 0.3034(2) 0.0468(10) Uani 1 1 d . . .
H5A H 0.4596 0.3612 0.3089 0.056 Uiso 1 1 calc R . .
C1 C 0.2212(3) 0.3534(2) 0.1466(3) 0.0413(10) Uani 1 1 d . . .
C2 C 0.3462(3) 0.2900(2) 0.1107(2) 0.0389(10) Uani 1 1 d . . .
C3 C 0.3524(3) 0.3579(2) 0.2312(2) 0.0392(10) Uani 1 1 d . . .
C4 C 0.0934(4) 0.4310(4) 0.1680(4) 0.0860(19) Uani 1 1 d . . .
H4B H 0.0334 0.4457 0.1397 0.129 Uiso 1 1 calc R . .
H4C H 0.1364 0.4730 0.1695 0.129 Uiso 1 1 calc R . .
H4D H 0.0843 0.4152 0.2258 0.129 Uiso 1 1 calc R . .
C5 C 0.4783(3) 0.2232(2) 0.0508(3) 0.0465(11) Uani 1 1 d . . .
C6 C 0.5181(3) 0.2232(3) -0.0283(3) 0.0563(13) Uani 1 1 d . . .
H6A H 0.4829 0.2407 -0.0773 0.068 Uiso 1 1 calc R . .
C7 C 0.6082(4) 0.1976(3) -0.0345(4) 0.0705(16) Uani 1 1 d . . .
C8 C 0.6587(4) 0.1725(3) 0.0374(4) 0.0758(17) Uani 1 1 d . . .
H8A H 0.7201 0.1544 0.0328 0.091 Uiso 1 1 calc R . .
C9 C 0.6223(4) 0.1731(3) 0.1162(4) 0.0680(15) Uani 1 1 d . . .
C10 C 0.5307(3) 0.1975(3) 0.1213(3) 0.0570(13) Uani 1 1 d . . .
H10A H 0.5040 0.1964 0.1742 0.068 Uiso 1 1 calc R . .
C11 C 0.6490(5) 0.1969(5) -0.1206(4) 0.121(2) Uani 1 1 d . . .
H11A H 0.7126 0.1774 -0.1145 0.181 Uiso 1 1 calc R . .
H11B H 0.6500 0.2473 -0.1430 0.181 Uiso 1 1 calc R . .
H11C H 0.6105 0.1656 -0.1596 0.181 Uiso 1 1 calc R . .
C12 C 0.6788(4) 0.1473(4) 0.1952(4) 0.097(2) Uani 1 1 d . . .
H12A H 0.6382 0.1207 0.2317 0.145 Uiso 1 1 calc R . .
H12B H 0.7061 0.1902 0.2256 0.145 Uiso 1 1 calc R . .
H12C H 0.7287 0.1145 0.1794 0.145 Uiso 1 1 calc R . .
C13 C 0.3728(3) 0.4201(2) 0.3723(3) 0.0443(11) Uani 1 1 d . . .
C14 C 0.4183(3) 0.4072(2) 0.4513(2) 0.0453(11) Uani 1 1 d . . .
H14A H 0.4660 0.3709 0.4572 0.054 Uiso 1 1 calc R . .
C15 C 0.3950(3) 0.4470(3) 0.5228(3) 0.0503(12) Uani 1 1 d . . .
C16 C 0.3250(4) 0.4980(3) 0.5128(3) 0.0707(16) Uani 1 1 d . . .
H16A H 0.3080 0.5248 0.5608 0.085 Uiso 1 1 calc R . .
C17 C 0.2780(5) 0.5117(4) 0.4351(4) 0.091(2) Uani 1 1 d . . .
C18 C 0.3036(4) 0.4727(3) 0.3645(3) 0.0740(17) Uani 1 1 d . . .
H18A H 0.2729 0.4826 0.3105 0.089 Uiso 1 1 calc R . .
C19 C 0.4456(4) 0.4316(3) 0.6083(3) 0.0692(15) Uani 1 1 d . . .
H19A H 0.4257 0.4674 0.6497 0.104 Uiso 1 1 calc R . .
H19B H 0.5130 0.4360 0.6040 0.104 Uiso 1 1 calc R . .
H19C H 0.4308 0.3815 0.6265 0.104 Uiso 1 1 calc R . .
C20 C 0.1959(5) 0.5658(5) 0.4270(4) 0.121(2) Uani 1 1 d . . .
H20A H 0.1659 0.5675 0.4804 0.181 Uiso 1 1 calc R . .
H20B H 0.1507 0.5494 0.3816 0.181 Uiso 1 1 calc R . .
H20C H 0.2187 0.6151 0.4137 0.181 Uiso 1 1 calc R . .

loop_
_atom_site_aniso_label
_atom_site_aniso_U_11
_atom_site_aniso_U_22
_atom_site_aniso_U_33
_atom_site_aniso_U_23
_atom_site_aniso_U_13
_atom_site_aniso_U_12
O1 0.060(2) 0.067(2) 0.0449(19) -0.0076(16) -0.0140(15) -0.0044(17)
N1 0.048(2) 0.050(2) 0.0284(18) -0.0027(16) 0.0076(15) 0.0026(17)
N2 0.045(2) 0.054(2) 0.0276(18) -0.0064(16) 0.0071(15) -0.0017(17)
N3 0.044(2) 0.050(2) 0.0307(19) -0.0029(16) 0.0081(15) -0.0015(17)
N4 0.050(2) 0.061(2) 0.0300(19) -0.0116(17) 0.0068(16) -0.0019(18)
N5 0.049(2) 0.060(2) 0.031(2) -0.0129(17) 0.0027(16) 0.0062(18)
C1 0.042(2) 0.048(3) 0.035(2) -0.001(2) 0.0102(19) -0.006(2)
C2 0.044(2) 0.046(3) 0.028(2) 0.0001(19) 0.0094(18) -0.0024(19)
C3 0.049(3) 0.045(2) 0.025(2) -0.0034(19) 0.0082(18) -0.003(2)
C4 0.060(4) 0.120(5) 0.078(4) -0.008(4) 0.004(3) 0.019(3)
C5 0.050(3) 0.051(3) 0.040(3) -0.011(2) 0.013(2) -0.006(2)
C6 0.062(3) 0.068(3) 0.040(3) -0.019(2) 0.016(2) -0.011(2)
C7 0.059(3) 0.091(4) 0.064(4) -0.039(3) 0.024(3) -0.014(3)
C8 0.055(3) 0.092(4) 0.081(4) -0.036(3) 0.018(3) 0.009(3)
C9 0.060(3) 0.077(4) 0.067(4) -0.011(3) 0.006(3) 0.014(3)
C10 0.061(3) 0.065(3) 0.046(3) -0.006(2) 0.011(2) 0.006(2)
C11 0.119(4) 0.163(5) 0.081(3) -0.054(3) 0.011(3) 0.044(4)
C12 0.080(4) 0.114(5) 0.095(5) 0.007(4) 0.001(4) 0.036(4)
C13 0.052(3) 0.047(3) 0.034(2) -0.008(2) 0.0019(19) 0.000(2)
C14 0.053(3) 0.050(3) 0.032(2) -0.001(2) 0.0031(19) -0.001(2)
C15 0.062(3) 0.057(3) 0.032(2) -0.006(2) 0.005(2) -0.008(2)
C16 0.087(4) 0.081(4) 0.043(3) -0.024(3) -0.004(3) 0.021(3)
C17 0.110(5) 0.096(5) 0.064(4) -0.041(3) -0.020(3) 0.048(4)
C18 0.101(4) 0.079(4) 0.039(3) -0.019(3) -0.016(3) 0.035(3)
C19 0.102(4) 0.076(4) 0.029(3) 0.000(2) 0.002(3) -0.006(3)
C20 0.119(4) 0.163(5) 0.081(3) -0.054(3) 0.011(3) 0.044(4)

loop_
_atom_type_symbol
_atom_type_description
_atom_type_scat_dispersion_real
_atom_type_scat_dispersion_imag
_atom_type_scat_source
C C 0.0033 0.0016 'International Tables Vol C Tables 4.2.6.8 and 6.1.1.4'
H H 0.0000 0.0000 'International Tables Vol C Tables 4.2.6.8 and 6.1.1.4'
N N 0.0061 0.0033 'International Tables Vol C Tables 4.2.6.8 and 6.1.1.4'
O O 0.0106 0.0060 'International Tables Vol C Tables 4.2.6.8 and 6.1.1.4'

loop_
_geom_angle_atom_site_label_1
_geom_angle_atom_site_label_2
_geom_angle_atom_site_label_3
_geom_angle
_geom_angle_site_symmetry_1
_geom_angle_site_symmetry_3
_geom_angle_publ_flag
C4 O1 C1 118.5(4) . . ?
C1 N1 C2 112.6(3) . . ?
C2 N2 C3 114.3(3) . . ?
C1 N3 C3 113.7(3) . . ?
C2 N4 C5 128.1(4) . . ?
C2 N4 H4A 116.0 . . ?
C5 N4 H4A 116.0 . . ?
C3 N5 C13 128.8(4) . . ?
C3 N5 H5A 115.6 . . ?
C13 N5 H5A 115.6 . . ?
N3 C1 N1 128.2(4) . . ?
N3 C1 O1 118.2(4) . . ?
N1 C1 O1 113.6(4) . . ?
N2 C2 N1 125.8(4) . . ?
N2 C2 N4 120.2(4) . . ?
N1 C2 N4 114.1(4) . . ?
N3 C3 N5 120.1(4) . . ?
N3 C3 N2 124.8(4) . . ?
N5 C3 N2 115.1(4) . . ?
O1 C4 H4B 109.5 . . ?
O1 C4 H4C 109.5 . . ?
H4B C4 H4C 109.5 . . ?
O1 C4 H4D 109.5 . . ?
H4B C4 H4D 109.5 . . ?
H4C C4 H4D 109.5 . . ?
C10 C5 C6 119.0(4) . . ?
C10 C5 N4 123.8(4) . . ?
C6 C5 N4 117.1(4) . . ?
C7 C6 C5 120.3(5) . . ?
C7 C6 H6A 119.9 . . ?
C5 C6 H6A 119.9 . . ?
C8 C7 C6 119.2(5) . . ?
C8 C7 C11 121.5(5) . . ?
C6 C7 C11 119.3(6) . . ?
C7 C8 C9 121.9(5) . . ?
C7 C8 H8A 119.0 . . ?
C9 C8 H8A 119.0 . . ?
C8 C9 C10 118.3(5) . . ?
C8 C9 C12 121.7(5) . . ?
C10 C9 C12 119.9(5) . . ?
C5 C10 C9 121.2(5) . . ?
C5 C10 H10A 119.4 . . ?
C9 C10 H10A 119.4 . . ?
C7 C11 H11A 109.5 . . ?
C7 C11 H11B 109.5 . . ?
H11A C11 H11B 109.5 . . ?
C7 C11 H11C 109.5 . . ?
H11A C11 H11C 109.5 . . ?
H11B C11 H11C 109.5 . . ?
C9 C12 H12A 109.5 . . ?
C9 C12 H12B 109.5 . . ?
H12A C12 H12B 109.5 . . ?
C9 C12 H12C 109.5 . . ?
H12A C12 H12C 109.5 . . ?
H12B C12 H12C 109.5 . . ?
C18 C13 C14 119.1(4) . . ?
C18 C13 N5 123.9(4) . . ?
C14 C13 N5 117.1(4) . . ?
C13 C14 C15 121.2(4) . . ?
C13 C14 H14A 119.4 . . ?
C15 C14 H14A 119.4 . . ?
C16 C15 C14 118.1(4) . . ?
C16 C15 C19 121.9(4) . . ?
C14 C15 C19 120.0(4) . . ?
C15 C16 C17 122.1(5) . . ?
C15 C16 H16A 119.0 . . ?
C17 C16 H16A 119.0 . . ?
C16 C17 C18 118.9(5) . . ?
C16 C17 C20 120.8(5) . . ?
C18 C17 C20 120.2(5) . . ?
C13 C18 C17 120.6(5) . . ?
C13 C18 H18A 119.7 . . ?
C17 C18 H18A 119.7 . . ?
C15 C19 H19A 109.5 . . ?
C15 C19 H19B 109.5 . . ?
H19A C19 H19B 109.5 . . ?
C15 C19 H19C 109.5 . . ?
H19A C19 H19C 109.5 . . ?
H19B C19 H19C 109.5 . . ?
C17 C20 H20A 109.5 . . ?
C17 C20 H20B 109.5 . . ?
H20A C20 H20B 109.5 . . ?
C17 C20 H20C 109.5 . . ?
H20A C20 H20C 109.5 . . ?
H20B C20 H20C 109.5 . . ?

loop_
_geom_bond_atom_site_label_1
_geom_bond_atom_site_label_2
_geom_bond_distance
_geom_bond_site_symmetry_2
_geom_bond_publ_flag
O1 C4 1.352(6) . ?
O1 C1 1.392(5) . ?
N1 C1 1.337(5) . ?
N1 C2 1.359(5) . ?
N2 C2 1.338(5) . ?
N2 C3 1.363(5) . ?
N3 C1 1.322(5) . ?
N3 C3 1.346(5) . ?
N4 C2 1.363(5) . ?
N4 C5 1.419(5) . ?
N4 H4A 0.8800 . ?
N5 C3 1.349(5) . ?
N5 C13 1.428(5) . ?
N5 H5A 0.8800 . ?
C4 H4B 0.9800 . ?
C4 H4C 0.9800 . ?
C4 H4D 0.9800 . ?
C5 C10 1.382(6) . ?
C5 C6 1.418(6) . ?
C6 C7 1.387(7) . ?
C6 H6A 0.9500 . ?
C7 C8 1.381(8) . ?
C7 C11 1.528(8) . ?
C8 C9 1.392(7) . ?
C8 H8A 0.9500 . ?
C9 C10 1.397(6) . ?
C9 C12 1.517(8) . ?
C10 H10A 0.9500 . ?
C11 H11A 0.9800 . ?
C11 H11B 0.9800 . ?
C11 H11C 0.9800 . ?
C12 H12A 0.9800 . ?
C12 H12B 0.9800 . ?
C12 H12C 0.9800 . ?
C13 C18 1.378(6) . ?
C13 C14 1.390(6) . ?
C14 C15 1.405(6) . ?
C14 H14A 0.9500 . ?
C15 C16 1.367(7) . ?
C15 C19 1.517(6) . ?
C16 C17 1.383(7) . ?
C16 H16A 0.9500 . ?
C17 C18 1.398(7) . ?
C17 C20 1.533(8) . ?
C18 H18A 0.9500 . ?
C19 H19A 0.9800 . ?
C19 H19B 0.9800 . ?
C19 H19C 0.9800 . ?
C20 H20A 0.9800 . ?
C20 H20B 0.9800 . ?
C20 H20C 0.9800 . ?

loop_
_geom_hbond_atom_site_label_D
_geom_hbond_atom_site_label_H
_geom_hbond_atom_site_label_A
_geom_hbond_distance_DH
_geom_hbond_distance_HA
_geom_hbond_distance_DA
_geom_hbond_angle_DHA
_geom_hbond_site_symmetry_A
N4 H4A N1 0.88 2.20 3.076(5) 176.6 7
N5 H5A N2 0.88 2.20 3.078(5) 176.8 2_655

loop_
_geom_torsion_atom_site_label_1
_geom_torsion_atom_site_label_2
_geom_torsion_atom_site_label_3
_geom_torsion_atom_site_label_4
_geom_torsion
_geom_torsion_site_symmetry_1
_geom_torsion_site_symmetry_2
_geom_torsion_site_symmetry_3
_geom_torsion_site_symmetry_4
_geom_torsion_publ_flag
C3 N3 C1 N1 0.5(6) . . . . ?
C3 N3 C1 O1 179.8(3) . . . . ?
C2 N1 C1 N3 -6.3(6) . . . . ?
C2 N1 C1 O1 174.4(3) . . . . ?
C4 O1 C1 N3 9.7(6) . . . . ?
C4 O1 C1 N1 -170.9(4) . . . . ?
C3 N2 C2 N1 0.1(6) . . . . ?
C3 N2 C2 N4 178.7(4) . . . . ?
C1 N1 C2 N2 5.8(6) . . . . ?
C1 N1 C2 N4 -172.8(3) . . . . ?
C5 N4 C2 N2 0.3(6) . . . . ?
C5 N4 C2 N1 179.0(4) . . . . ?
C1 N3 C3 N5 -173.9(4) . . . . ?
C1 N3 C3 N2 6.7(6) . . . . ?
C13 N5 C3 N3 2.3(7) . . . . ?
C13 N5 C3 N2 -178.3(4) . . . . ?
C2 N2 C3 N3 -7.0(6) . . . . ?
C2 N2 C3 N5 173.7(4) . . . . ?
C2 N4 C5 C10 42.2(7) . . . . ?
C2 N4 C5 C6 -140.3(4) . . . . ?
C10 C5 C6 C7 0.1(7) . . . . ?
N4 C5 C6 C7 -177.6(4) . . . . ?
C5 C6 C7 C8 -0.3(8) . . . . ?
C5 C6 C7 C11 179.0(5) . . . . ?
C6 C7 C8 C9 -0.9(9) . . . . ?
C11 C7 C8 C9 179.8(6) . . . . ?
C7 C8 C9 C10 2.3(9) . . . . ?
C7 C8 C9 C12 -178.5(6) . . . . ?
C6 C5 C10 C9 1.3(7) . . . . ?
N4 C5 C10 C9 178.9(4) . . . . ?
C8 C9 C10 C5 -2.5(8) . . . . ?
C12 C9 C10 C5 178.2(5) . . . . ?
C3 N5 C13 C18 -26.7(7) . . . . ?
C3 N5 C13 C14 153.5(4) . . . . ?
C18 C13 C14 C15 -0.2(7) . . . . ?
N5 C13 C14 C15 179.6(4) . . . . ?
C13 C14 C15 C16 1.2(7) . . . . ?
C13 C14 C15 C19 179.8(4) . . . . ?
C14 C15 C16 C17 -0.8(9) . . . . ?
C19 C15 C16 C17 -179.4(6) . . . . ?
C15 C16 C17 C18 -0.6(10) . . . . ?
C15 C16 C17 C20 176.3(6) . . . . ?
C14 C13 C18 C17 -1.2(9) . . . . ?
N5 C13 C18 C17 178.9(5) . . . . ?
C16 C17 C18 C13 1.6(10) . . . . ?
C20 C17 C18 C13 -175.3(6) . . . . ?

loop_
_cod_related_entry_id
_cod_related_entry_database
_cod_related_entry_code
1 ChemSpider 30653561
